data_7117290
loop_
_publ_author_name
'Heidi Schneider'
'David Schmidt'
'Udo Radius'

_publ_section_title
;
 The reductive P-P coupling of primary and secondary phosphines mediated
 by N-heterocyclic carbenes
;
_journal_name_full Chem.Commun.
_journal_page_first 10138
_journal_paper_doi 10.1039/C5cc02517F
_journal_volume 51
_journal_year 2015
_chemical_formula_sum 'C42 H42 P6'
_chemical_formula_weight 732.57
_space_group_crystal_system trigonal
_space_group_IT_number 148
_space_group_name_Hall '-R 3'
_space_group_name_H-M_alt 'R -3 :H'
_symmetry_space_group_name_Hall '-R 3'
_symmetry_space_group_name_H-M 'R -3 :H'
_atom_sites_solution_hydrogens geom
_audit_creation_method SHELXL-2014/6
_audit_update_record
;
2015-03-25 deposited with the CCDC.
2015-05-26 downloaded from the CCDC.
;
_cell_angle_alpha 90
_cell_angle_beta 90
_cell_angle_gamma 120
_cell_formula_units_Z 3
_cell_length_a 13.896(3)
_cell_length_b 13.896(3)
_cell_length_c 20.034(4)
_cell_measurement_reflns_used 4669
_cell_measurement_temperature 100(2)
_cell_measurement_theta_max 25.9365
_cell_measurement_theta_min 2.6455
_cell_volume 3350.3(12)
_computing_cell_refinement 'Saint+ ver. 7.68A (Bruker AXS)'
_computing_data_collection 'APEX2 ver. 2010.3 (Bruker AXS)'
_computing_data_reduction 'Saint+ ver. 7.68A (Bruker AXS)'
_computing_molecular_graphics 'XP ver. 5.1 (Bruker AXS, 1998)'
_computing_publication_material 'SHELXL-97 (Sheldrick, 2008)'
_computing_structure_refinement 'SHELXL-97 (Sheldrick, 2008)'
_computing_structure_solution 'SHELXS-97 (Sheldrick, 2008)'
_diffrn_ambient_temperature 100(2)
_diffrn_measured_fraction_theta_full 0.956
_diffrn_measured_fraction_theta_max 0.956
_diffrn_measurement_device_type 'Bruker X8-APEX II'
_diffrn_measurement_method '\f and \w scans'
_diffrn_radiation_monochromator graphite
_diffrn_radiation_source 'rotating anode'
_diffrn_radiation_type MoK\a
_diffrn_radiation_wavelength 0.71073
_diffrn_reflns_av_R_equivalents 0.0351
_diffrn_reflns_av_unetI/netI 0.0290
_diffrn_reflns_laue_measured_fraction_full 0.956
_diffrn_reflns_laue_measured_fraction_max 0.956
_diffrn_reflns_limit_h_max 17
_diffrn_reflns_limit_h_min -16
_diffrn_reflns_limit_k_max 17
_diffrn_reflns_limit_k_min -17
_diffrn_reflns_limit_l_max 23
_diffrn_reflns_limit_l_min -24
_diffrn_reflns_number 7835
_diffrn_reflns_point_group_measured_fraction_full 0.956
_diffrn_reflns_point_group_measured_fraction_max 0.956
_diffrn_reflns_theta_full 26.000
_diffrn_reflns_theta_max 25.997
_diffrn_reflns_theta_min 1.974
_exptl_absorpt_coefficient_mu 0.266
_exptl_absorpt_correction_T_max 0.7453
_exptl_absorpt_correction_T_min 0.6166
_exptl_absorpt_correction_type analytical
_exptl_absorpt_process_details 'Sadabs 2008/1 (Bruker 2008)'
_exptl_crystal_colour colourless
_exptl_crystal_density_diffrn 1.089
_exptl_crystal_density_method 'not measured'
_exptl_crystal_description block
_exptl_crystal_F_000 1152
_exptl_crystal_size_max 0.34
_exptl_crystal_size_mid 0.30
_exptl_crystal_size_min 0.23
_refine_diff_density_max 0.380
_refine_diff_density_min -0.183
_refine_diff_density_rms 0.049
_refine_ls_extinction_coef .
_refine_ls_extinction_method none
_refine_ls_goodness_of_fit_ref 1.123
_refine_ls_hydrogen_treatment constr
_refine_ls_matrix_type full
_refine_ls_number_parameters 113
_refine_ls_number_reflns 1405
_refine_ls_number_restraints 0
_refine_ls_restrained_S_all 1.123
_refine_ls_R_factor_all 0.0483
_refine_ls_R_factor_gt 0.0423
_refine_ls_shift/su_max 0.001
_refine_ls_shift/su_mean 0.000
_refine_ls_structure_factor_coef Fsqd
_refine_ls_weighting_details 'w=1/[\s^2^(Fo^2^)+(0.0695P)^2^+2.2646P] where P=(Fo^2^+2Fc^2^)/3'
_refine_ls_weighting_scheme calc
_refine_ls_wR_factor_gt 0.1229
_refine_ls_wR_factor_ref 0.1256
_reflns_Friedel_coverage 0.000
_reflns_number_gt 1184
_reflns_number_total 1405
_reflns_threshold_expression 'I > 2\s(I)'
_cod_data_source_file c5cc02517f2.cif
_cod_data_source_block compound_6
_cod_original_cell_volume 3350.0(17)
_cod_database_code 7117290
_shelx_space_group_comment
;
The symmetry employed for this shelxl refinement is uniquely defined
by the following loop, which should always be used as a source of
symmetry information in preference to the above space-group names.
They are only intended as comments.
;
_shelxl_version_number 2014/6

loop_
_space_group_symop_operation_xyz
'x, y, z'
'-y, x-y, z'
'-x+y, -x, z'
'x+2/3, y+1/3, z+1/3'
'-y+2/3, x-y+1/3, z+1/3'
'-x+y+2/3, -x+1/3, z+1/3'
'x+1/3, y+2/3, z+2/3'
'-y+1/3, x-y+2/3, z+2/3'
'-x+y+1/3, -x+2/3, z+2/3'
'-x, -y, -z'
'y, -x+y, -z'
'x-y, x, -z'
'-x+2/3, -y+1/3, -z+1/3'
'y+2/3, -x+y+1/3, -z+1/3'
'x-y+2/3, x+1/3, -z+1/3'
'-x+1/3, -y+2/3, -z+2/3'
'y+1/3, -x+y+2/3, -z+2/3'
'x-y+1/3, x+2/3, -z+2/3'

loop_
_atom_site_label
_atom_site_type_symbol
_atom_site_fract_x
_atom_site_fract_y
_atom_site_fract_z
_atom_site_U_iso_or_equiv
_atom_site_adp_type
_atom_site_occupancy
_atom_site_site_symmetry_order
_atom_site_calc_flag
_atom_site_refinement_flags_posn
_atom_site_refinement_flags_adp
_atom_site_refinement_flags_occupancy
_atom_site_disorder_assembly
_atom_site_disorder_group
P P 0.48540(4) 0.78043(4) 0.13781(2) 0.0364(2) Uani 1 1 d . . . . .
C1A C 0.6153(4) 0.8804(5) 0.1835(4) 0.043(2) Uani 0.583(16) 1 d G . P A 1
C2A C 0.6973(7) 0.9600(6) 0.1425(2) 0.088(3) Uani 0.583(16) 1 d G . P A 1
H2AA H 0.6860 0.9577 0.0957 0.106 Uiso 0.583(16) 1 calc R U P A 1
C3A C 0.7959(7) 1.0428(6) 0.1702(2) 0.105(4) Uani 0.583(16) 1 d G . P A 1
H3AA H 0.8520 1.0971 0.1423 0.125 Uiso 0.583(16) 1 calc R U P A 1
C4A C 0.8125(5) 1.0460(5) 0.2388(3) 0.0588(18) Uani 0.583(16) 1 d G . P A 1
C5A C 0.7305(6) 0.9665(6) 0.2797(2) 0.0507(19) Uani 0.583(16) 1 d G . P A 1
H5AA H 0.7419 0.9687 0.3266 0.061 Uiso 0.583(16) 1 calc R U P A 1
C6A C 0.6319(5) 0.8837(6) 0.2520(3) 0.0390(16) Uani 0.583(16) 1 d G . P A 1
H6AA H 0.5759 0.8293 0.2800 0.047 Uiso 0.583(16) 1 calc R U P A 1
C7A C 0.9179(7) 1.1322(6) 0.2712(5) 0.079(2) Uani 0.583(16) 1 d . . P A 1
H7AA H 0.9128 1.1199 0.3196 0.118 Uiso 0.583(16) 1 calc R U P A 1
H7AB H 0.9807 1.1267 0.2535 0.118 Uiso 0.583(16) 1 calc R U P A 1
H7AC H 0.9290 1.2063 0.2618 0.118 Uiso 0.583(16) 1 calc R U P A 1
C1B C 0.6207(5) 0.8763(7) 0.1739(6) 0.048(3) Uani 0.417(16) 1 d G . P A 2
C2B C 0.7128(6) 0.9164(13) 0.1323(5) 0.086(4) Uani 0.417(16) 1 d G . P A 2
H2BA H 0.7036 0.8956 0.0865 0.103 Uiso 0.417(16) 1 calc R U P A 2
C3B C 0.8184(5) 0.9871(16) 0.1575(7) 0.128(8) Uani 0.417(16) 1 d G . P A 2
H3BA H 0.8814 1.0145 0.1290 0.154 Uiso 0.417(16) 1 calc R U P A 2
C4B C 0.8319(7) 1.0176(11) 0.2244(8) 0.105(6) Uani 0.417(16) 1 d G . P A 2
C5B C 0.7398(10) 0.9775(9) 0.2661(7) 0.058(3) Uani 0.417(16) 1 d G . P A 2
H5BA H 0.7490 0.9984 0.3118 0.070 Uiso 0.417(16) 1 calc R U P A 2
C6B C 0.6342(7) 0.9069(10) 0.2408(6) 0.042(3) Uani 0.417(16) 1 d G . P A 2
H6BA H 0.5713 0.8795 0.2693 0.050 Uiso 0.417(16) 1 calc R U P A 2
C7B C 0.9499(14) 1.114(2) 0.2541(14) 0.205(13) Uani 0.417(16) 1 d . . P A 2
H7BA H 1.0079 1.1349 0.2202 0.308 Uiso 0.417(16) 1 calc R U P A 2
H7BB H 0.9439 1.1788 0.2663 0.308 Uiso 0.417(16) 1 calc R U P A 2
H7BC H 0.9692 1.0856 0.2937 0.308 Uiso 0.417(16) 1 calc R U P A 2

loop_
_atom_site_aniso_label
_atom_site_aniso_U_11
_atom_site_aniso_U_22
_atom_site_aniso_U_33
_atom_site_aniso_U_23
_atom_site_aniso_U_13
_atom_site_aniso_U_12
P 0.0360(3) 0.0389(3) 0.0316(4) 0.00000(19) 0.00012(18) 0.0168(2)
C1A 0.032(4) 0.046(4) 0.040(4) -0.001(3) 0.007(3) 0.013(3)
C2A 0.065(5) 0.099(5) 0.033(2) -0.006(3) -0.007(3) -0.010(4)
C3A 0.063(5) 0.109(6) 0.052(3) -0.002(4) -0.004(3) -0.024(4)
C4A 0.058(4) 0.061(3) 0.048(3) -0.020(2) -0.019(2) 0.023(3)
C5A 0.059(4) 0.065(4) 0.041(3) -0.011(3) -0.004(2) 0.040(4)
C6A 0.046(3) 0.045(4) 0.037(3) -0.005(3) -0.006(2) 0.032(3)
C7A 0.054(5) 0.069(4) 0.073(4) -0.005(3) -0.020(3) 0.001(3)
C1B 0.046(6) 0.055(6) 0.034(4) 0.005(4) -0.015(4) 0.019(5)
C2B 0.032(3) 0.123(10) 0.077(7) 0.047(6) 0.006(4) 0.019(5)
C3B 0.043(4) 0.177(16) 0.114(10) 0.075(11) -0.008(5) 0.017(7)
C4B 0.041(4) 0.095(8) 0.136(12) 0.041(8) -0.029(6) 0.001(5)
C5B 0.058(6) 0.043(4) 0.057(5) -0.003(4) -0.031(4) 0.012(4)
C6B 0.044(4) 0.037(4) 0.044(5) 0.004(4) -0.003(3) 0.020(3)
C7B 0.046(8) 0.27(3) 0.20(2) -0.006(17) -0.059(10) 0.003(9)

loop_
_atom_type_symbol
_atom_type_description
_atom_type_scat_dispersion_real
_atom_type_scat_dispersion_imag
_atom_type_scat_source
C C 0.0033 0.0016 'International Tables Vol C Tables 4.2.6.8 and 6.1.1.4'
H H 0.0000 0.0000 'International Tables Vol C Tables 4.2.6.8 and 6.1.1.4'
P P 0.1023 0.0942 'International Tables Vol C Tables 4.2.6.8 and 6.1.1.4'

loop_
_geom_angle_atom_site_label_1
_geom_angle_atom_site_label_2
_geom_angle_atom_site_label_3
_geom_angle
_geom_angle_site_symmetry_1
_geom_angle_site_symmetry_3
C1B P P 99.0(3) . 14_455
C1A P P 97.7(2) . 14_455
C1B P P 102.4(3) . 15
C1A P P 96.0(2) . 15
P P P 95.50(3) 14_455 15
C2A C1A C6A 120.0 . .
C2A C1A P 113.9(4) . .
C6A C1A P 126.1(4) . .
C1A C2A C3A 120.0 . .
C1A C2A H2AA 120.0 . .
C3A C2A H2AA 120.0 . .
C4A C3A C2A 120.0 . .
C4A C3A H3AA 120.0 . .
C2A C3A H3AA 120.0 . .
C3A C4A C5A 120.0 . .
C3A C4A C7A 122.3(5) . .
C5A C4A C7A 117.7(5) . .
C6A C5A C4A 120.0 . .
C6A C5A H5AA 120.0 . .
C4A C5A H5AA 120.0 . .
C5A C6A C1A 120.0 . .
C5A C6A H6AA 120.0 . .
C1A C6A H6AA 120.0 . .
C4A C7A H7AA 109.5 . .
C4A C7A H7AB 109.5 . .
H7AA C7A H7AB 109.5 . .
C4A C7A H7AC 109.5 . .
H7AA C7A H7AC 109.5 . .
H7AB C7A H7AC 109.5 . .
C2B C1B C6B 120.0 . .
C2B C1B P 117.5(5) . .
C6B C1B P 122.5(5) . .
C1B C2B C3B 120.0 . .
C1B C2B H2BA 120.0 . .
C3B C2B H2BA 120.0 . .
C2B C3B C4B 120.0 . .
C2B C3B H3BA 120.0 . .
C4B C3B H3BA 120.0 . .
C5B C4B C3B 120.0 . .
C5B C4B C7B 117.3(10) . .
C3B C4B C7B 122.1(10) . .
C4B C5B C6B 120.0 . .
C4B C5B H5BA 120.0 . .
C6B C5B H5BA 120.0 . .
C5B C6B C1B 120.0 . .
C5B C6B H6BA 120.0 . .
C1B C6B H6BA 120.0 . .
C4B C7B H7BA 109.5 . .
C4B C7B H7BB 109.5 . .
H7BA C7B H7BB 109.5 . .
C4B C7B H7BC 109.5 . .
H7BA C7B H7BC 109.5 . .
H7BB C7B H7BC 109.5 . .

loop_
_geom_bond_atom_site_label_1
_geom_bond_atom_site_label_2
_geom_bond_distance
_geom_bond_site_symmetry_2
P C1B 1.825(7) .
P C1A 1.875(5) .
P P 2.2271(8) 14_455
P P 2.2271(8) 15
C1A C2A 1.3900 .
C1A C6A 1.3900 .
C2A C3A 1.3900 .
C2A H2AA 0.9500 .
C3A C4A 1.3900 .
C3A H3AA 0.9500 .
C4A C5A 1.3900 .
C4A C7A 1.499(9) .
C5A C6A 1.3900 .
C5A H5AA 0.9500 .
C6A H6AA 0.9500 .
C7A H7AA 0.9800 .
C7A H7AB 0.9800 .
C7A H7AC 0.9800 .
C1B C2B 1.3900 .
C1B C6B 1.3900 .
C2B C3B 1.3900 .
C2B H2BA 0.9500 .
C3B C4B 1.3900 .
C3B H3BA 0.9500 .
C4B C5B 1.3900 .
C4B C7B 1.624(19) .
C5B C6B 1.3900 .
C5B H5BA 0.9500 .
C6B H6BA 0.9500 .
C7B H7BA 0.9800 .
C7B H7BB 0.9800 .
C7B H7BC 0.9800 .
